data_7061745
loop_
_publ_author_name
'Turcio-Garc\'ia, Luis \'Angel'
'Vald\'es, Hugo'
'Hern\'andez-Ortega, Sim\'on'
'Canseco-Gonzalez, Daniel'
'Morales-Morales, David'

_publ_section_title
;
 Arylation of aldehydes catalyzed by fluorinated NHC--Rh(i) complexes
;
_journal_issue 35
_journal_name_full 'New Journal of Chemistry'
_journal_page_first 16789
_journal_page_last 16800
_journal_paper_doi 10.1039/D2NJ02949A
_journal_volume 46
_journal_year 2022
_chemical_formula_sum 'C21.5 H22 Cl F2 N2 O0.5 Rh'
_chemical_formula_weight 492.77
_space_group_crystal_system triclinic
_space_group_IT_number 2
_space_group_name_Hall '-P 1'
_space_group_name_H-M_alt 'P -1'
_atom_sites_solution_hydrogens mixed
_audit_creation_method SHELXL-2018/3
_audit_update_record
;
2022-06-14 deposited with the CCDC.	2022-08-01 downloaded from the CCDC.
;
_cell_angle_alpha 82.8863(12)
_cell_angle_beta 82.5363(11)
_cell_angle_gamma 70.1362(11)
_cell_formula_units_Z 4
_cell_length_a 11.4699(4)
_cell_length_b 12.9170(5)
_cell_length_c 14.2006(6)
_cell_measurement_reflns_used 9849
_cell_measurement_temperature 149(2)
_cell_measurement_theta_max 25.35
_cell_measurement_theta_min 2.28
_cell_volume 1954.79(13)
_computing_cell_refinement 'APEX3 v2016.1 (Bruker, 2014)'
_computing_data_collection 'APEX3 v2016.1 (Bruker, 2014)'
_computing_data_reduction 'SAINT V8.37A  (Bruker, 2014)'
_computing_molecular_graphics 'Ortep-3 Ver 2.02 L.J. Farrugia (1997) J. Appl. Cryst. 30, 565'
_computing_publication_material 'SHELXL-2014/7 (Sheldrick, 2014)'
_computing_structure_refinement 'SHELXL-2018/3 (Sheldrick, 2018)'
_computing_structure_solution 'SHELXS-2014 (Bruker, 2014)'
_diffrn_ambient_temperature 149(2)
_diffrn_detector_area_resol_mean 52.0833
_diffrn_measured_fraction_theta_full 0.997
_diffrn_measured_fraction_theta_max 0.994
_diffrn_measurement_device_type 'Bruker D8 Venture \k-geometry diffractometer 208039-01'
_diffrn_measurement_method \w-scans
_diffrn_radiation_type MoK\a
_diffrn_radiation_wavelength 0.71073
_diffrn_reflns_av_R_equivalents 0.0182
_diffrn_reflns_av_unetI/netI 0.0195
_diffrn_reflns_Laue_measured_fraction_full 0.997
_diffrn_reflns_Laue_measured_fraction_max 0.994
_diffrn_reflns_limit_h_max 12
_diffrn_reflns_limit_h_min -13
_diffrn_reflns_limit_k_max 15
_diffrn_reflns_limit_k_min -15
_diffrn_reflns_limit_l_max 17
_diffrn_reflns_limit_l_min -17
_diffrn_reflns_number 23193
_diffrn_reflns_point_group_measured_fraction_full 0.997
_diffrn_reflns_point_group_measured_fraction_max 0.994
_diffrn_reflns_theta_full 25.242
_diffrn_reflns_theta_max 25.379
_diffrn_reflns_theta_min 2.277
_diffrn_source 'micro-focus X-ray source'
_exptl_absorpt_coefficient_mu 1.041
_exptl_absorpt_correction_T_max 0.7452
_exptl_absorpt_correction_T_min 0.6541
_exptl_absorpt_correction_type multi-scan
_exptl_absorpt_process_details
; 
 SADABS 2016/2: Krause, L., Herbst-Irmer, R., Sheldrick G.M. & Stalke D., 
 J. Appl. Cryst. 48 (2015) 3-10 
;
_exptl_crystal_colour yellow
_exptl_crystal_density_diffrn 1.674
_exptl_crystal_description Prism
_exptl_crystal_F_000 996
_exptl_crystal_size_max 0.401
_exptl_crystal_size_mid 0.341
_exptl_crystal_size_min 0.254
_refine_diff_density_max 0.766
_refine_diff_density_min -0.579
_refine_diff_density_rms 0.072
_refine_ls_extinction_method none
_refine_ls_goodness_of_fit_ref 1.076
_refine_ls_hydrogen_treatment mixed
_refine_ls_matrix_type full
_refine_ls_number_parameters 509
_refine_ls_number_reflns 7139
_refine_ls_number_restraints 1
_refine_ls_restrained_S_all 1.076
_refine_ls_R_factor_all 0.0307
_refine_ls_R_factor_gt 0.0269
_refine_ls_shift/su_max 0.001
_refine_ls_shift/su_mean 0.000
_refine_ls_structure_factor_coef Fsqd
_refine_ls_weighting_details 'w=1/[\s^2^(Fo^2^)+(0.0269P)^2^+2.4345P] where P=(Fo^2^+2Fc^2^)/3'
_refine_ls_weighting_scheme calc
_refine_ls_wR_factor_gt 0.0618
_refine_ls_wR_factor_ref 0.0643
_reflns_Friedel_coverage 0.000
_reflns_number_gt 6482
_reflns_number_total 7139
_reflns_threshold_expression 'I > 2\s(I)'
_cod_data_source_file d2nj02949a2.cif
_cod_data_source_block compound-6
_cod_depositor_comments
;
Adding full bibliography for 7061740--7061746.cif.

2024-09-02
Z value and formula fixed to values more according to usual
chemical conventions.                 miguel
;
_cod_original_formula_sum 'C43 H44 Cl2 F4 N4 O Rh2'
_cod_original_formula_weight 985.54
_cod_original_formula_units_Z 2
_cod_database_code 7061745
_shelx_shelxl_version_number 2018/3
_shelx_space_group_comment
; 
The symmetry employed for this shelxl refinement is uniquely defined 
by the following loop, which should always be used as a source of 
symmetry information in preference to the above space-group names. 
They are only intended as comments. 
;
_shelx_estimated_absorpt_t_min 0.680
_shelx_estimated_absorpt_t_max 0.778

loop_
_space_group_symop_operation_xyz
'x, y, z'
'-x, -y, -z'

loop_
_atom_site_label
_atom_site_type_symbol
_atom_site_fract_x
_atom_site_fract_y
_atom_site_fract_z
_atom_site_U_iso_or_equiv
_atom_site_adp_type
_atom_site_occupancy
_atom_site_site_symmetry_order
_atom_site_calc_flag
_atom_site_refinement_flags_posn
_atom_site_refinement_flags_adp
_atom_site_refinement_flags_occupancy
_atom_site_disorder_assembly
_atom_site_disorder_group
Rh1 Rh -0.06347(2) 0.77823(2) -0.02713(2) 0.01941(6) Uani 1 1 d . . . . .
Rh2 Rh 0.71745(2) 0.31488(2) 0.58882(2) 0.02127(6) Uani 1 1 d . . . . .
Cl1 Cl 0.71668(6) 0.48782(5) 0.50619(5) 0.02977(15) Uani 1 1 d . . . . .
Cl2 Cl -0.10814(6) 0.93981(5) -0.13703(5) 0.03041(15) Uani 1 1 d . . . . .
F1 F 0.86973(15) -0.01238(13) 0.35738(12) 0.0387(4) Uani 1 1 d . . . . .
F2 F 0.37876(15) 0.50153(13) -0.14172(14) 0.0431(4) Uani 1 1 d . . . . .
F3 F 0.55826(15) 0.55520(14) -0.07731(15) 0.0471(5) Uani 1 1 d . . . . .
F4 F 0.66979(18) -0.03014(15) 0.29349(14) 0.0525(5) Uani 1 1 d . . . . .
N2 N 0.14702(19) 0.65486(16) -0.17218(15) 0.0222(4) Uani 1 1 d . . . . .
N8 N -0.02868(19) 0.64591(16) -0.19584(15) 0.0228(4) Uani 1 1 d . . . . .
N25 N 0.87009(19) 0.18249(16) 0.42133(15) 0.0228(4) Uani 1 1 d . . . . .
N31 N 0.98606(19) 0.22865(16) 0.50284(14) 0.0216(4) Uani 1 1 d . . . . .
C1 C 0.0252(2) 0.68658(19) -0.13607(18) 0.0218(5) Uani 1 1 d . . . . .
C3 C 0.1683(3) 0.5973(2) -0.25262(18) 0.0259(6) Uani 1 1 d . . . . .
H3 H 0.245709 0.567795 -0.289159 0.031 Uiso 1 1 calc R U . . .
C4 C 0.0124(3) 0.5484(2) -0.33927(19) 0.0325(6) Uani 1 1 d . . . . .
H4 H 0.067825 0.512593 -0.390085 0.039 Uiso 1 1 calc R U . . .
C5 C -0.1087(3) 0.5590(2) -0.3329(2) 0.0368(7) Uani 1 1 d . . . . .
H5 H -0.139030 0.530748 -0.379694 0.044 Uiso 1 1 calc R U . . .
C6 C -0.1930(3) 0.6127(2) -0.2562(2) 0.0374(7) Uani 1 1 d . . . . .
H6 H -0.278117 0.618056 -0.252142 0.045 Uiso 1 1 calc R U . . .
C7 C -0.1538(3) 0.6553(2) -0.1905(2) 0.0310(6) Uani 1 1 d . . . . .
H7 H -0.210637 0.691678 -0.140542 0.037 Uiso 1 1 calc R U . . .
C9 C 0.0573(3) 0.5916(2) -0.26860(18) 0.0254(6) Uani 1 1 d . . . . .
C10 C 0.2397(2) 0.6843(2) -0.13374(18) 0.0227(5) Uani 1 1 d . . . . .
C11 C 0.3548(2) 0.6057(2) -0.12116(19) 0.0276(6) Uani 1 1 d . . . . .
C12 C 0.4460(3) 0.6333(2) -0.0861(2) 0.0314(6) Uani 1 1 d . . . . .
C13 C 0.4236(3) 0.7370(2) -0.0593(2) 0.0374(7) Uani 1 1 d . . . . .
H13 H 0.486212 0.754944 -0.033847 0.045 Uiso 1 1 calc R U . . .
C14 C 0.3081(3) 0.8147(2) -0.0702(2) 0.0394(7) Uani 1 1 d . . . . .
H14 H 0.290731 0.886774 -0.050991 0.047 Uiso 1 1 calc R U . . .
C15 C 0.2171(3) 0.7898(2) -0.1084(2) 0.0313(6) Uani 1 1 d . . . . .
H15 H 0.138972 0.845246 -0.117399 0.038 Uiso 1 1 calc R U . . .
C16 C -0.0993(3) 0.8796(2) 0.09305(19) 0.0289(6) Uani 1 1 d . . . . .
H16 H -0.095943 0.955857 0.074603 0.035 Uiso 1 1 calc R U . . .
C17 C -0.2095(3) 0.8667(2) 0.0785(2) 0.0291(6) Uani 1 1 d . . . . .
H17 H -0.271658 0.935279 0.051301 0.035 Uiso 1 1 calc R U . . .
C18 C -0.2665(3) 0.7883(2) 0.1394(2) 0.0370(7) Uani 1 1 d . . . . .
H18A H -0.358365 0.820962 0.142394 0.044 Uiso 1 1 calc R U . . .
H18B H -0.242185 0.779774 0.205007 0.044 Uiso 1 1 calc R U . . .
C19 C -0.2268(3) 0.6745(2) 0.1018(2) 0.0396(7) Uani 1 1 d . . . . .
H19A H -0.229354 0.619085 0.156070 0.048 Uiso 1 1 calc R U . . .
H19B H -0.287666 0.674417 0.058350 0.048 Uiso 1 1 calc R U . . .
C20 C -0.0981(3) 0.6401(2) 0.04914(19) 0.0273(6) Uani 1 1 d . . . . .
H20 H -0.081020 0.576437 0.009892 0.033 Uiso 1 1 calc R U . . .
C21 C 0.0081(3) 0.6496(2) 0.07889(19) 0.0294(6) Uani 1 1 d . . . . .
H21 H 0.087564 0.591838 0.057743 0.035 Uiso 1 1 calc R U . . .
C22 C 0.0073(3) 0.6914(2) 0.1748(2) 0.0409(7) Uani 1 1 d . . . . .
H22A H 0.088046 0.651516 0.200999 0.049 Uiso 1 1 calc R U . . .
H22B H -0.058908 0.674870 0.219686 0.049 Uiso 1 1 calc R U . . .
C23 C -0.0147(3) 0.8156(2) 0.1674(2) 0.0397(7) Uani 1 1 d . . . . .
H23A H -0.051122 0.844043 0.229979 0.048 Uiso 1 1 calc R U . . .
H23B H 0.066433 0.828144 0.152355 0.048 Uiso 1 1 calc R U . . .
C24 C 0.8651(2) 0.23639(19) 0.49963(17) 0.0218(5) Uani 1 1 d . . . . .
C26 C 0.9905(2) 0.1415(2) 0.37693(19) 0.0267(6) Uani 1 1 d . . . . .
H26 H 1.015345 0.101772 0.321678 0.032 Uiso 1 1 calc R U . . .
C27 C 1.1947(3) 0.1540(2) 0.4228(2) 0.0317(6) Uani 1 1 d . . . . .
H27 H 1.250393 0.113736 0.374274 0.038 Uiso 1 1 calc R U . . .
C28 C 1.2374(3) 0.1970(2) 0.4871(2) 0.0363(7) Uani 1 1 d . . . . .
H28 H 1.323940 0.186213 0.484052 0.044 Uiso 1 1 calc R U . . .
C29 C 1.1544(3) 0.2588(2) 0.5602(2) 0.0332(6) Uani 1 1 d . . . . .
H29 H 1.186269 0.289806 0.604105 0.040 Uiso 1 1 calc R U . . .
C30 C 1.0320(2) 0.2734(2) 0.56730(18) 0.0270(6) Uani 1 1 d . . . . .
H30 H 0.977439 0.314140 0.616130 0.032 Uiso 1 1 calc R U . . .
C32 C 1.0649(2) 0.1697(2) 0.42829(18) 0.0250(5) Uani 1 1 d . . . . .
C33 C 0.7620(2) 0.1745(2) 0.38706(17) 0.0240(5) Uani 1 1 d . . . . .
C34 C 0.7658(3) 0.0760(2) 0.35568(19) 0.0292(6) Uani 1 1 d . . . . .
C35 C 0.6613(3) 0.0674(2) 0.3234(2) 0.0358(7) Uani 1 1 d . . . . .
C36 C 0.5514(3) 0.1540(3) 0.3231(2) 0.0372(7) Uani 1 1 d . . . . .
H36 H 0.479742 0.146693 0.301555 0.045 Uiso 1 1 calc R U . . .
C37 C 0.5474(3) 0.2524(2) 0.3551(2) 0.0330(6) Uani 1 1 d . . . . .
H37 H 0.472049 0.313199 0.355453 0.040 Uiso 1 1 calc R U . . .
C38 C 0.6517(3) 0.2634(2) 0.38646(19) 0.0281(6) Uani 1 1 d . . . . .
H38 H 0.647889 0.331575 0.407541 0.034 Uiso 1 1 calc R U . . .
C39 C 0.6074(3) 0.4026(2) 0.7101(2) 0.0334(6) Uani 1 1 d . . . . .
H39 H 0.607139 0.480246 0.708861 0.040 Uiso 1 1 calc R U . . .
C40 C 0.5270(2) 0.3902(2) 0.6530(2) 0.0355(7) Uani 1 1 d . . . . .
H40 H 0.478620 0.460367 0.617618 0.043 Uiso 1 1 calc R U . . .
C41 C 0.4606(3) 0.3061(3) 0.6750(3) 0.0468(8) Uani 1 1 d . . . . .
H41A H 0.377419 0.337341 0.650716 0.056 Uiso 1 1 calc R U . . .
H41B H 0.448085 0.291120 0.744954 0.056 Uiso 1 1 calc R U . . .
C42 C 0.5318(3) 0.1974(3) 0.6309(2) 0.0507(9) Uani 1 1 d . . . . .
H42A H 0.510208 0.136818 0.670744 0.061 Uiso 1 1 calc R U . . .
H42B H 0.503978 0.201360 0.566987 0.061 Uiso 1 1 calc R U . . .
C43 C 0.6721(3) 0.1694(2) 0.6210(2) 0.0344(6) Uani 1 1 d . . . . .
H43 H 0.717336 0.110355 0.577305 0.041 Uiso 1 1 calc R U . . .
C44 C 0.7418(3) 0.1766(2) 0.69191(19) 0.0287(6) Uani 1 1 d . . . . .
H44 H 0.828279 0.122418 0.690176 0.034 Uiso 1 1 calc R U . . .
C45 C 0.6825(3) 0.2086(2) 0.7911(2) 0.0354(7) Uani 1 1 d . . . . .
H45A H 0.741624 0.167303 0.838481 0.043 Uiso 1 1 calc R U . . .
H45B H 0.607073 0.186539 0.805663 0.043 Uiso 1 1 calc R U . . .
C46 C 0.6467(3) 0.3324(2) 0.8013(2) 0.0384(7) Uani 1 1 d . . . . .
H46A H 0.577429 0.353624 0.852179 0.046 Uiso 1 1 calc R U . . .
H46B H 0.718582 0.347550 0.820997 0.046 Uiso 1 1 calc R U . . .
O1 O 0.3553(3) 0.0787(3) 0.1998(3) 0.0926(11) Uani 1 1 d D . . . .
H1 H 0.282(2) 0.078(4) 0.194(4) 0.111 Uiso 1 1 d D U . . .
C47 C 0.4358(3) 0.0440(3) 0.1229(3) 0.0546(9) Uani 1 1 d . . . . .
H47A H 0.414627 0.099801 0.068849 0.082 Uiso 1 1 calc R U . . .
H47B H 0.430495 -0.025756 0.106682 0.082 Uiso 1 1 calc R U . . .
H47C H 0.520741 0.032696 0.137361 0.082 Uiso 1 1 calc R U . . .

loop_
_atom_site_aniso_label
_atom_site_aniso_U_11
_atom_site_aniso_U_22
_atom_site_aniso_U_33
_atom_site_aniso_U_23
_atom_site_aniso_U_13
_atom_site_aniso_U_12
Rh1 0.02002(11) 0.01623(10) 0.02081(11) -0.00292(7) 0.00059(8) -0.00491(7)
Rh2 0.01945(11) 0.02136(11) 0.02238(11) -0.00201(8) -0.00095(8) -0.00626(8)
Cl1 0.0321(3) 0.0248(3) 0.0339(4) 0.0011(3) -0.0059(3) -0.0116(3)
Cl2 0.0314(3) 0.0235(3) 0.0306(3) 0.0038(3) -0.0009(3) -0.0046(3)
F1 0.0400(9) 0.0289(8) 0.0488(10) -0.0156(7) 0.0004(8) -0.0106(7)
F2 0.0293(9) 0.0254(8) 0.0732(13) -0.0182(8) -0.0050(8) -0.0021(7)
F3 0.0253(9) 0.0397(10) 0.0733(13) -0.0070(9) -0.0104(9) -0.0040(7)
F4 0.0556(12) 0.0508(11) 0.0655(13) -0.0296(10) -0.0023(10) -0.0288(9)
N2 0.0229(11) 0.0188(10) 0.0247(11) -0.0053(8) 0.0017(9) -0.0069(8)
N8 0.0259(11) 0.0213(10) 0.0218(11) -0.0026(8) -0.0016(9) -0.0083(9)
N25 0.0248(11) 0.0226(10) 0.0217(11) -0.0030(8) -0.0025(9) -0.0082(9)
N31 0.0219(11) 0.0225(10) 0.0206(11) -0.0022(8) -0.0007(9) -0.0078(8)
C1 0.0246(13) 0.0176(12) 0.0225(13) 0.0003(9) -0.0026(10) -0.0065(10)
C3 0.0322(14) 0.0212(12) 0.0233(13) -0.0065(10) 0.0062(11) -0.0090(11)
C4 0.0510(18) 0.0251(14) 0.0228(14) -0.0027(11) -0.0046(13) -0.0138(13)
C5 0.0516(19) 0.0346(15) 0.0310(16) 0.0007(12) -0.0188(14) -0.0187(14)
C6 0.0370(17) 0.0380(16) 0.0402(17) 0.0018(13) -0.0124(14) -0.0148(13)
C7 0.0259(14) 0.0335(15) 0.0339(15) -0.0011(12) -0.0038(12) -0.0105(12)
C9 0.0353(15) 0.0194(12) 0.0216(13) -0.0006(10) -0.0012(11) -0.0103(11)
C10 0.0231(13) 0.0234(12) 0.0217(13) -0.0019(10) 0.0028(10) -0.0096(10)
C11 0.0265(14) 0.0222(13) 0.0325(15) -0.0072(11) 0.0061(11) -0.0075(11)
C12 0.0251(14) 0.0296(14) 0.0364(16) 0.0003(12) -0.0021(12) -0.0064(11)
C13 0.0362(16) 0.0359(16) 0.0466(18) -0.0006(13) -0.0137(14) -0.0176(13)
C14 0.0399(17) 0.0242(14) 0.057(2) -0.0084(13) -0.0122(15) -0.0098(12)
C15 0.0287(14) 0.0231(13) 0.0422(17) -0.0053(12) -0.0058(13) -0.0068(11)
C16 0.0394(16) 0.0186(12) 0.0275(14) -0.0089(10) 0.0058(12) -0.0091(11)
C17 0.0291(14) 0.0199(12) 0.0332(15) -0.0068(11) 0.0071(12) -0.0034(11)
C18 0.0330(16) 0.0289(15) 0.0439(18) -0.0051(13) 0.0138(13) -0.0091(12)
C19 0.0387(17) 0.0302(15) 0.0496(19) -0.0008(13) 0.0084(14) -0.0163(13)
C20 0.0330(15) 0.0171(12) 0.0305(14) -0.0011(10) 0.0035(12) -0.0092(11)
C21 0.0351(15) 0.0179(12) 0.0296(14) 0.0006(10) -0.0046(12) -0.0020(11)
C22 0.0488(19) 0.0400(17) 0.0334(16) -0.0007(13) -0.0128(14) -0.0114(14)
C23 0.056(2) 0.0370(16) 0.0313(16) -0.0066(13) -0.0087(14) -0.0193(15)
C24 0.0253(13) 0.0201(12) 0.0200(12) -0.0002(9) -0.0013(10) -0.0082(10)
C26 0.0285(14) 0.0257(13) 0.0228(13) -0.0056(10) 0.0029(11) -0.0054(11)
C27 0.0258(14) 0.0353(15) 0.0296(15) -0.0024(12) 0.0046(12) -0.0071(12)
C28 0.0237(14) 0.0458(17) 0.0400(17) -0.0002(13) -0.0026(13) -0.0136(13)
C29 0.0317(15) 0.0405(16) 0.0318(15) -0.0024(12) -0.0070(12) -0.0163(13)
C30 0.0301(14) 0.0281(13) 0.0228(13) -0.0025(10) -0.0040(11) -0.0090(11)
C32 0.0256(13) 0.0247(13) 0.0224(13) -0.0013(10) 0.0012(11) -0.0070(11)
C33 0.0285(14) 0.0292(13) 0.0176(12) -0.0017(10) -0.0015(11) -0.0140(11)
C34 0.0333(15) 0.0288(14) 0.0267(14) -0.0056(11) -0.0007(12) -0.0113(12)
C35 0.0459(18) 0.0419(17) 0.0296(15) -0.0127(13) 0.0009(13) -0.0255(14)
C36 0.0361(16) 0.0533(19) 0.0314(16) -0.0047(13) -0.0076(13) -0.0245(14)
C37 0.0316(15) 0.0376(16) 0.0310(15) 0.0011(12) -0.0076(12) -0.0126(12)
C38 0.0311(14) 0.0294(14) 0.0255(14) -0.0008(11) -0.0044(11) -0.0120(11)
C39 0.0298(15) 0.0292(14) 0.0298(15) -0.0069(12) 0.0061(12) 0.0034(12)
C40 0.0196(13) 0.0390(16) 0.0360(16) 0.0081(13) 0.0037(12) -0.0006(12)
C41 0.0262(16) 0.064(2) 0.048(2) 0.0144(16) -0.0035(14) -0.0185(15)
C42 0.056(2) 0.072(2) 0.0414(19) 0.0069(17) -0.0070(16) -0.0479(19)
C43 0.0488(18) 0.0302(15) 0.0299(15) 0.0015(12) 0.0012(13) -0.0237(13)
C44 0.0308(14) 0.0221(13) 0.0274(14) 0.0027(11) -0.0001(12) -0.0037(11)
C45 0.0345(16) 0.0361(16) 0.0268(15) 0.0029(12) -0.0030(12) -0.0020(12)
C46 0.0360(16) 0.0397(16) 0.0281(15) -0.0061(12) 0.0005(13) 0.0021(13)
O1 0.0441(16) 0.136(3) 0.105(3) -0.071(2) -0.0078(17) -0.0182(18)
C47 0.048(2) 0.057(2) 0.063(2) -0.0131(18) 0.0041(18) -0.0231(17)

loop_
_atom_type_symbol
_atom_type_description
_atom_type_scat_dispersion_real
_atom_type_scat_dispersion_imag
_atom_type_scat_source
C C 0.0033 0.0016 'International Tables Vol C Tables 4.2.6.8 and 6.1.1.4'
H H 0.0000 0.0000 'International Tables Vol C Tables 4.2.6.8 and 6.1.1.4'
N N 0.0061 0.0033 'International Tables Vol C Tables 4.2.6.8 and 6.1.1.4'
O O 0.0106 0.0060 'International Tables Vol C Tables 4.2.6.8 and 6.1.1.4'
F F 0.0171 0.0103 'International Tables Vol C Tables 4.2.6.8 and 6.1.1.4'
Cl Cl 0.1484 0.1585 'International Tables Vol C Tables 4.2.6.8 and 6.1.1.4'
Rh Rh -1.1178 0.9187 'International Tables Vol C Tables 4.2.6.8 and 6.1.1.4'

loop_
_geom_angle_atom_site_label_1
_geom_angle_atom_site_label_2
_geom_angle_atom_site_label_3
_geom_angle
_geom_angle_site_symmetry_1
_geom_angle_site_symmetry_3
_geom_angle_publ_flag
C1 Rh1 C20 90.23(10) . . ?
C1 Rh1 C21 94.05(10) . . ?
C20 Rh1 C21 38.45(11) . . ?
C1 Rh1 C16 161.45(10) . . ?
C20 Rh1 C16 97.50(10) . . ?
C21 Rh1 C16 81.95(10) . . ?
C1 Rh1 C17 162.09(10) . . ?
C20 Rh1 C17 82.29(10) . . ?
C21 Rh1 C17 90.17(10) . . ?
C16 Rh1 C17 36.46(10) . . ?
C1 Rh1 Cl2 89.10(7) . . ?
C20 Rh1 Cl2 154.89(8) . . ?
C21 Rh1 Cl2 166.46(8) . . ?
C16 Rh1 Cl2 90.90(7) . . ?
C17 Rh1 Cl2 90.85(7) . . ?
C24 Rh2 C43 90.44(11) . . ?
C24 Rh2 C44 94.28(10) . . ?
C43 Rh2 C44 38.56(11) . . ?
C24 Rh2 C39 161.07(11) . . ?
C43 Rh2 C39 97.62(12) . . ?
C44 Rh2 C39 81.79(10) . . ?
C24 Rh2 C40 162.68(11) . . ?
C43 Rh2 C40 82.52(12) . . ?
C44 Rh2 C40 90.04(11) . . ?
C39 Rh2 C40 36.25(11) . . ?
C24 Rh2 Cl1 89.59(7) . . ?
C43 Rh2 Cl1 157.80(8) . . ?
C44 Rh2 Cl1 163.36(8) . . ?
C39 Rh2 Cl1 89.32(8) . . ?
C40 Rh2 Cl1 91.04(8) . . ?
C1 N2 C3 112.5(2) . . ?
C1 N2 C10 122.8(2) . . ?
C3 N2 C10 124.6(2) . . ?
C1 N8 C7 126.4(2) . . ?
C1 N8 C9 112.2(2) . . ?
C7 N8 C9 121.3(2) . . ?
C24 N25 C26 112.7(2) . . ?
C24 N25 C33 123.0(2) . . ?
C26 N25 C33 124.3(2) . . ?
C24 N31 C30 126.8(2) . . ?
C24 N31 C32 111.8(2) . . ?
C30 N31 C32 121.4(2) . . ?
N8 C1 N2 102.9(2) . . ?
N8 C1 Rh1 126.08(18) . . ?
N2 C1 Rh1 130.95(18) . . ?
C9 C3 N2 106.5(2) . . ?
C9 C3 H3 126.8 . . ?
N2 C3 H3 126.8 . . ?
C5 C4 C9 119.3(3) . . ?
C5 C4 H4 120.4 . . ?
C9 C4 H4 120.4 . . ?
C4 C5 C6 120.7(3) . . ?
C4 C5 H5 119.7 . . ?
C6 C5 H5 119.7 . . ?
C7 C6 C5 121.1(3) . . ?
C7 C6 H6 119.4 . . ?
C5 C6 H6 119.4 . . ?
C6 C7 N8 119.2(3) . . ?
C6 C7 H7 120.4 . . ?
N8 C7 H7 120.4 . . ?
C3 C9 N8 105.9(2) . . ?
C3 C9 C4 135.8(3) . . ?
N8 C9 C4 118.3(2) . . ?
C15 C10 C11 118.8(2) . . ?
C15 C10 N2 121.7(2) . . ?
C11 C10 N2 119.6(2) . . ?
F2 C11 C12 119.2(2) . . ?
F2 C11 C10 120.5(2) . . ?
C12 C11 C10 120.3(2) . . ?
F3 C12 C13 120.2(3) . . ?
F3 C12 C11 118.6(2) . . ?
C13 C12 C11 121.2(3) . . ?
C12 C13 C14 118.5(3) . . ?
C12 C13 H13 120.8 . . ?
C14 C13 H13 120.8 . . ?
C13 C14 C15 121.2(3) . . ?
C13 C14 H14 119.4 . . ?
C15 C14 H14 119.4 . . ?
C14 C15 C10 120.0(3) . . ?
C14 C15 H15 120.0 . . ?
C10 C15 H15 120.0 . . ?
C17 C16 C23 125.9(3) . . ?
C17 C16 Rh1 72.07(15) . . ?
C23 C16 Rh1 108.17(17) . . ?
C17 C16 H16 114.1 . . ?
C23 C16 H16 114.1 . . ?
Rh1 C16 H16 114.1 . . ?
C16 C17 C18 124.4(3) . . ?
C16 C17 Rh1 71.47(15) . . ?
C18 C17 Rh1 110.70(17) . . ?
C16 C17 H17 114.2 . . ?
C18 C17 H17 114.2 . . ?
Rh1 C17 H17 114.2 . . ?
C17 C18 C19 113.1(2) . . ?
C17 C18 H18A 109.0 . . ?
C19 C18 H18A 109.0 . . ?
C17 C18 H18B 109.0 . . ?
C19 C18 H18B 109.0 . . ?
H18A C18 H18B 107.8 . . ?
C20 C19 C18 114.0(2) . . ?
C20 C19 H19A 108.8 . . ?
C18 C19 H19A 108.8 . . ?
C20 C19 H19B 108.8 . . ?
C18 C19 H19B 108.8 . . ?
H19A C19 H19B 107.6 . . ?
C21 C20 C19 126.0(3) . . ?
C21 C20 Rh1 71.41(15) . . ?
C19 C20 Rh1 109.97(17) . . ?
C21 C20 H20 113.8 . . ?
C19 C20 H20 113.8 . . ?
Rh1 C20 H20 113.8 . . ?
C20 C21 C22 121.9(3) . . ?
C20 C21 Rh1 70.15(15) . . ?
C22 C21 Rh1 113.11(18) . . ?
C20 C21 H21 114.6 . . ?
C22 C21 H21 114.6 . . ?
Rh1 C21 H21 114.7 . . ?
C21 C22 C23 112.5(2) . . ?
C21 C22 H22A 109.1 . . ?
C23 C22 H22A 109.1 . . ?
C21 C22 H22B 109.1 . . ?
C23 C22 H22B 109.1 . . ?
H22A C22 H22B 107.8 . . ?
C16 C23 C22 113.4(2) . . ?
C16 C23 H23A 108.9 . . ?
C22 C23 H23A 108.9 . . ?
C16 C23 H23B 108.9 . . ?
C22 C23 H23B 108.9 . . ?
H23A C23 H23B 107.7 . . ?
N31 C24 N25 103.1(2) . . ?
N31 C24 Rh2 126.72(18) . . ?
N25 C24 Rh2 130.19(18) . . ?
C32 C26 N25 106.2(2) . . ?
C32 C26 H26 126.9 . . ?
N25 C26 H26 126.9 . . ?
C28 C27 C32 119.2(3) . . ?
C28 C27 H27 120.4 . . ?
C32 C27 H27 120.4 . . ?
C27 C28 C29 121.0(3) . . ?
C27 C28 H28 119.5 . . ?
C29 C28 H28 119.5 . . ?
C30 C29 C28 120.7(3) . . ?
C30 C29 H29 119.7 . . ?
C28 C29 H29 119.7 . . ?
C29 C30 N31 119.4(2) . . ?
C29 C30 H30 120.3 . . ?
N31 C30 H30 120.3 . . ?
C26 C32 N31 106.2(2) . . ?
C26 C32 C27 135.5(3) . . ?
N31 C32 C27 118.3(2) . . ?
C34 C33 C38 119.1(2) . . ?
C34 C33 N25 119.7(2) . . ?
C38 C33 N25 121.1(2) . . ?
F1 C34 C35 119.2(2) . . ?
F1 C34 C33 120.8(2) . . ?
C35 C34 C33 120.0(3) . . ?
F4 C35 C36 120.6(3) . . ?
F4 C35 C34 117.8(3) . . ?
C36 C35 C34 121.6(3) . . ?
C35 C36 C37 118.3(3) . . ?
C35 C36 H36 120.8 . . ?
C37 C36 H36 120.8 . . ?
C38 C37 C36 121.0(3) . . ?
C38 C37 H37 119.5 . . ?
C36 C37 H37 119.5 . . ?
C37 C38 C33 119.9(3) . . ?
C37 C38 H38 120.1 . . ?
C33 C38 H38 120.1 . . ?
C40 C39 C46 125.5(3) . . ?
C40 C39 Rh2 72.05(16) . . ?
C46 C39 Rh2 108.93(17) . . ?
C40 C39 H39 114.1 . . ?
C46 C39 H39 114.1 . . ?
Rh2 C39 H39 114.1 . . ?
C39 C40 C41 124.1(3) . . ?
C39 C40 Rh2 71.70(15) . . ?
C41 C40 Rh2 110.9(2) . . ?
C39 C40 H40 114.2 . . ?
C41 C40 H40 114.2 . . ?
Rh2 C40 H40 114.2 . . ?
C40 C41 C42 112.8(3) . . ?
C40 C41 H41A 109.0 . . ?
C42 C41 H41A 109.0 . . ?
C40 C41 H41B 109.0 . . ?
C42 C41 H41B 109.0 . . ?
H41A C41 H41B 107.8 . . ?
C43 C42 C41 114.2(3) . . ?
C43 C42 H42A 108.7 . . ?
C41 C42 H42A 108.7 . . ?
C43 C42 H42B 108.7 . . ?
C41 C42 H42B 108.7 . . ?
H42A C42 H42B 107.6 . . ?
C44 C43 C42 125.0(3) . . ?
C44 C43 Rh2 71.90(15) . . ?
C42 C43 Rh2 109.6(2) . . ?
C44 C43 H43 114.1 . . ?
C42 C43 H43 114.1 . . ?
Rh2 C43 H43 114.1 . . ?
C43 C44 C45 122.1(3) . . ?
C43 C44 Rh2 69.54(15) . . ?
C45 C44 Rh2 113.08(17) . . ?
C43 C44 H44 114.7 . . ?
C45 C44 H44 114.7 . . ?
Rh2 C44 H44 114.7 . . ?
C44 C45 C46 113.1(2) . . ?
C44 C45 H45A 109.0 . . ?
C46 C45 H45A 109.0 . . ?
C44 C45 H45B 109.0 . . ?
C46 C45 H45B 109.0 . . ?
H45A C45 H45B 107.8 . . ?
C39 C46 C45 112.8(2) . . ?
C39 C46 H46A 109.0 . . ?
C45 C46 H46A 109.0 . . ?
C39 C46 H46B 109.0 . . ?
C45 C46 H46B 109.0 . . ?
H46A C46 H46B 107.8 . . ?
C47 O1 H1 112(4) . . ?
O1 C47 H47A 109.5 . . ?
O1 C47 H47B 109.5 . . ?
H47A C47 H47B 109.5 . . ?
O1 C47 H47C 109.5 . . ?
H47A C47 H47C 109.5 . . ?
H47B C47 H47C 109.5 . . ?

loop_
_geom_bond_atom_site_label_1
_geom_bond_atom_site_label_2
_geom_bond_distance
_geom_bond_site_symmetry_2
_geom_bond_publ_flag
Rh1 C1 2.014(2) . ?
Rh1 C20 2.099(2) . ?
Rh1 C21 2.115(3) . ?
Rh1 C16 2.191(2) . ?
Rh1 C17 2.199(3) . ?
Rh1 Cl2 2.3935(6) . ?
Rh2 C24 2.023(2) . ?
Rh2 C43 2.098(3) . ?
Rh2 C44 2.128(3) . ?
Rh2 C39 2.188(3) . ?
Rh2 C40 2.193(3) . ?
Rh2 Cl1 2.3889(7) . ?
F1 C34 1.342(3) . ?
F2 C11 1.340(3) . ?
F3 C12 1.349(3) . ?
F4 C35 1.347(3) . ?
N2 C1 1.364(3) . ?
N2 C3 1.390(3) . ?
N2 C10 1.431(3) . ?
N8 C1 1.358(3) . ?
N8 C7 1.391(3) . ?
N8 C9 1.406(3) . ?
N25 C24 1.368(3) . ?
N25 C26 1.395(3) . ?
N25 C33 1.428(3) . ?
N31 C24 1.363(3) . ?
N31 C30 1.383(3) . ?
N31 C32 1.415(3) . ?
C3 C9 1.349(4) . ?
C3 H3 0.9500 . ?
C4 C5 1.340(4) . ?
C4 C9 1.433(4) . ?
C4 H4 0.9500 . ?
C5 C6 1.436(4) . ?
C5 H5 0.9500 . ?
C6 C7 1.334(4) . ?
C6 H6 0.9500 . ?
C7 H7 0.9500 . ?
C10 C15 1.383(4) . ?
C10 C11 1.383(4) . ?
C11 C12 1.379(4) . ?
C12 C13 1.368(4) . ?
C13 C14 1.378(4) . ?
C13 H13 0.9500 . ?
C14 C15 1.381(4) . ?
C14 H14 0.9500 . ?
C15 H15 0.9500 . ?
C16 C17 1.373(4) . ?
C16 C23 1.497(4) . ?
C16 H16 1.0000 . ?
C17 C18 1.512(4) . ?
C17 H17 1.0000 . ?
C18 C19 1.527(4) . ?
C18 H18A 0.9900 . ?
C18 H18B 0.9900 . ?
C19 C20 1.512(4) . ?
C19 H19A 0.9900 . ?
C19 H19B 0.9900 . ?
C20 C21 1.388(4) . ?
C20 H20 1.0000 . ?
C21 C22 1.523(4) . ?
C21 H21 1.0000 . ?
C22 C23 1.529(4) . ?
C22 H22A 0.9900 . ?
C22 H22B 0.9900 . ?
C23 H23A 0.9900 . ?
C23 H23B 0.9900 . ?
C26 C32 1.353(4) . ?
C26 H26 0.9500 . ?
C27 C28 1.345(4) . ?
C27 C32 1.426(4) . ?
C27 H27 0.9500 . ?
C28 C29 1.433(4) . ?
C28 H28 0.9500 . ?
C29 C30 1.344(4) . ?
C29 H29 0.9500 . ?
C30 H30 0.9500 . ?
C33 C34 1.384(4) . ?
C33 C38 1.390(4) . ?
C34 C35 1.380(4) . ?
C35 C36 1.372(4) . ?
C36 C37 1.386(4) . ?
C36 H36 0.9500 . ?
C37 C38 1.386(4) . ?
C37 H37 0.9500 . ?
C38 H38 0.9500 . ?
C39 C40 1.363(4) . ?
C39 C46 1.512(4) . ?
C39 H39 1.0000 . ?
C40 C41 1.508(4) . ?
C40 H40 1.0000 . ?
C41 C42 1.529(5) . ?
C41 H41A 0.9900 . ?
C41 H41B 0.9900 . ?
C42 C43 1.516(5) . ?
C42 H42A 0.9900 . ?
C42 H42B 0.9900 . ?
C43 C44 1.396(4) . ?
C43 H43 1.0000 . ?
C44 C45 1.524(4) . ?
C44 H44 1.0000 . ?
C45 C46 1.530(4) . ?
C45 H45A 0.9900 . ?
C45 H45B 0.9900 . ?
C46 H46A 0.9900 . ?
C46 H46B 0.9900 . ?
O1 C47 1.351(5) . ?
O1 H1 0.855(10) . ?
C47 H47A 0.9800 . ?
C47 H47B 0.9800 . ?
C47 H47C 0.9800 . ?

loop_
_geom_hbond_atom_site_label_D
_geom_hbond_atom_site_label_H
_geom_hbond_atom_site_label_A
_geom_hbond_distance_DH
_geom_hbond_distance_HA
_geom_hbond_distance_DA
_geom_hbond_angle_DHA
_geom_hbond_site_symmetry_A
_geom_hbond_publ_flag
O1 H1 Cl2 0.855(10) 2.339(18) 3.171(3) 164(5) 2_565 yes
